data_2209830
loop_
_publ_author_name
'Samuel Robinson Jebas'
'Thailampillai Balasubramanian'
'Mark E Light'

_publ_section_title
;
 Bis(2-aminopyridinium) tetrachlorocobalt(II)
;
_journal_coeditor_code EZ2012
_journal_issue 8
_journal_name_full 'Acta Crystallographica Section E'
_journal_page_first m1818
_journal_page_last m1819
_journal_paper_doi 10.1107/S1600536806026213
_journal_volume 62
_journal_year 2006
_chemical_formula_iupac '(C5 H7 N2)2 [Co Cl4]'
_chemical_formula_moiety '2C5 H7 N2 +, Cl4 Co 2-'
_chemical_formula_sum 'C10 H14 Cl4 Co N4'
_chemical_formula_weight 390.98
_space_group_IT_number 15
_symmetry_cell_setting monoclinic
_symmetry_space_group_name_Hall '-C 2yc'
_symmetry_space_group_name_H-M 'C 1 2/c 1'
_audit_creation_method 'WinGX routine CIF_UPDATE'
_cell_angle_alpha 90
_cell_angle_beta 95.190(2)
_cell_angle_gamma 90
_cell_formula_units_Z 4
_cell_length_a 8.2152(3)
_cell_length_b 14.0713(5)
_cell_length_c 13.5731(5)
_cell_measurement_reflns_used 25
_cell_measurement_temperature 120(2)
_cell_measurement_theta_max 27.48
_cell_measurement_theta_min 2.91
_cell_volume 1562.60(10)
_computing_cell_refinement 'DENZO (Otwinowski & Minor, 1997) & COLLECT'
_computing_data_collection 'COLLECT (Nonius, 1998)'
_computing_data_reduction 'DENZO & COLLECT'
_computing_molecular_graphics 'PLATON (Spek, 2003)'
_computing_publication_material 'SHELXL-97 (Sheldrick, 1997)'
_computing_structure_refinement 'SHELXL97 (Sheldrick, 1997)'
_computing_structure_solution 'SHELXS97 (Sheldrick, 1997)'
_diffrn_measured_fraction_theta_full 0.998
_diffrn_measured_fraction_theta_max 0.998
_diffrn_measurement_device_type 'Bruker--Nonius FR591 rotating anode'
_diffrn_measurement_method '\f and \w scans'
_diffrn_radiation_type MoK\a
_diffrn_radiation_wavelength 0.71073
_diffrn_reflns_av_R_equivalents 0.032
_diffrn_reflns_limit_h_max 10
_diffrn_reflns_limit_h_min -10
_diffrn_reflns_limit_k_max 17
_diffrn_reflns_limit_k_min -18
_diffrn_reflns_limit_l_max 17
_diffrn_reflns_limit_l_min -17
_diffrn_reflns_number 8864
_diffrn_reflns_theta_full 27.5
_diffrn_reflns_theta_max 27.5
_diffrn_reflns_theta_min 2.9
_diffrn_standards_decay_% 0
_diffrn_standards_interval_count 60
_diffrn_standards_number 3
_exptl_absorpt_coefficient_mu 1.773
_exptl_absorpt_correction_T_max 0.701
_exptl_absorpt_correction_T_min 0.595
_exptl_absorpt_correction_type multi-scan
_exptl_absorpt_process_details
;
SADABS (Sheldrick, 2003)
;
_exptl_crystal_colour blue
_exptl_crystal_density_diffrn 1.662
_exptl_crystal_density_method 'not measured'
_exptl_crystal_description block
_exptl_crystal_F_000 788
_exptl_crystal_size_max 0.4
_exptl_crystal_size_mid 0.25
_exptl_crystal_size_min 0.2
_refine_diff_density_max 0.568
_refine_diff_density_min -0.667
_refine_ls_extinction_method none
_refine_ls_goodness_of_fit_ref 1.26
_refine_ls_hydrogen_treatment constr
_refine_ls_matrix_type full
_refine_ls_number_parameters 87
_refine_ls_number_reflns 1801
_refine_ls_number_restraints 0
_refine_ls_restrained_S_all 1.26
_refine_ls_R_factor_gt 0.028
_refine_ls_shift/su_max 0
_refine_ls_structure_factor_coef Fsqd
_refine_ls_weighting_details 'calc w=1/[\s^2^(Fo^2^)+(0.0653P)^2^+0.2962P] where P=(Fo^2^+2Fc^2^)/3'
_refine_ls_weighting_scheme calc
_refine_ls_wR_factor_ref 0.119
_reflns_number_gt 1488
_reflns_number_total 1801
_reflns_threshold_expression I>2\s(I)
_cod_data_source_file ez2012.cif
_cod_data_source_block I
_cod_original_cell_volume 1562.52(10)
_cod_original_sg_symbol_H-M 'C 2/c'
_cod_database_code 2209830
_cod_database_fobs_code 2209830

loop_
_symmetry_equiv_pos_as_xyz
'x, y, z'
'-x, y, -z+1/2'
'x+1/2, y+1/2, z'
'-x+1/2, y+1/2, -z+1/2'
'-x, -y, -z'
'x, -y, z-1/2'
'-x+1/2, -y+1/2, -z'
'x+1/2, -y+1/2, z-1/2'

loop_
_atom_site_type_symbol
_atom_site_label
_atom_site_fract_x
_atom_site_fract_y
_atom_site_fract_z
_atom_site_U_iso_or_equiv
_atom_site_adp_type
_atom_site_calc_flag
_atom_site_refinement_flags
_atom_site_occupancy
C C2 0.0862(3) 0.30455(18) 0.44634(18) 0.0176(6) Uani d . 1
H H2 -0.0701 0.3131 0.6568 0.028 Uiso calc R 1
C C3 -0.0066(3) 0.27692(19) 0.5235(2) 0.0208(6) Uani d . 1
H H3 -0.0671 0.221 0.5182 0.025 Uiso calc R 1
C C4 -0.0082(3) 0.33173(19) 0.6060(2) 0.0236(6) Uani d . 1
C C5 0.0835(3) 0.41657(19) 0.6152(2) 0.0240(6) Uani d . 1
C C6 0.1703(3) 0.44272(18) 0.5399(2) 0.0226(6) Uani d . 1
H H6 0.2305 0.4987 0.5444 0.027 Uiso calc R 1
N N1 0.1702(3) 0.38769(15) 0.45715(17) 0.0200(5) Uani d . 1
H H1 0.2256 0.4063 0.4099 0.024 Uiso calc R 1
N N7 0.0986(3) 0.25322(16) 0.36481(16) 0.0227(5) Uani d . 1
H H2A 0.1588 0.2729 0.3204 0.027 Uiso calc R 1
H H2B 0.0463 0.2004 0.3567 0.027 Uiso calc R 1
H H1A 0.0841 0.4537 0.672 0.029 Uiso calc R 1
Co Co 0 0.04217(3) 0.75 0.01744(19) Uani d S 1
Cl Cl1 -0.10210(9) -0.05131(4) 0.86658(5) 0.0261(2) Uani d . 1
Cl Cl2 0.21666(8) 0.13498(5) 0.80332(5) 0.0234(2) Uani d . 1

loop_
_atom_site_aniso_label
_atom_site_aniso_U_11
_atom_site_aniso_U_22
_atom_site_aniso_U_33
_atom_site_aniso_U_12
_atom_site_aniso_U_13
_atom_site_aniso_U_23
C2 0.0140(11) 0.0201(13) 0.0182(13) 0.0030(10) -0.0014(10) 0.0034(10)
C3 0.0179(13) 0.0225(14) 0.0217(13) -0.0022(11) 0.0005(11) 0.0038(11)
C4 0.0199(14) 0.0295(14) 0.0219(14) 0.0007(11) 0.0051(11) 0.0037(12)
C5 0.0240(14) 0.0233(14) 0.0245(15) 0.0017(11) 0.0018(11) -0.0027(12)
C6 0.0194(14) 0.0202(13) 0.0280(15) 0.0007(10) 0.0008(11) 0.0000(11)
N1 0.0183(11) 0.0204(11) 0.0219(12) 0.0006(9) 0.0048(9) 0.0062(9)
N7 0.0229(12) 0.0240(11) 0.0215(12) -0.0012(9) 0.0043(9) 0.0016(10)
Co 0.0164(3) 0.0163(3) 0.0202(3) 0 0.0048(2) 0
Cl1 0.0254(4) 0.0240(4) 0.0306(4) 0.0031(3) 0.0120(3) 0.0083(3)
Cl2 0.0218(4) 0.0214(4) 0.0270(4) -0.0053(2) 0.0022(3) 0.0001(3)

loop_
_atom_type_symbol
_atom_type_description
_atom_type_scat_dispersion_real
_atom_type_scat_dispersion_imag
_atom_type_scat_source
C C 0.0033 0.0016 'International Tables Vol C Tables 4.2.6.8 and 6.1.1.4'
H H 0 0 'International Tables Vol C Tables 4.2.6.8 and 6.1.1.4'
N N 0.0061 0.0033 'International Tables Vol C Tables 4.2.6.8 and 6.1.1.4'
Co Co 0.3494 0.9721 'International Tables Vol C Tables 4.2.6.8 and 6.1.1.4'
Cl Cl 0.1484 0.1585 'International Tables Vol C Tables 4.2.6.8 and 6.1.1.4'

loop_
_geom_angle_atom_site_label_1
_geom_angle_atom_site_label_2
_geom_angle_atom_site_label_3
_geom_angle_site_symmetry_1
_geom_angle_site_symmetry_3
_geom_angle
_geom_angle_publ_flag
C2 N7 H2A . . 120 ?
C2 N7 H2B . . 120 ?
H2A N7 H2B . . 120 ?
C2 N1 C6 . . 122.7(2) y
C2 N1 H1 . . 118.7 ?
C2 C3 H3 . . 119.9 ?
C3 C4 C5 . . 120.5(3) ?
C3 C4 H2 . . 119.8 ?
C4 C3 C2 . . 120.2(2) ?
C4 C3 H3 . . 119.9 ?
C4 C5 H1A . . 120.7 ?
C5 C4 H2 . . 119.8 ?
C5 C6 N1 . . 120.6(3) ?
C5 C6 H6 . . 119.7 ?
C6 N1 H1 . . 118.7 ?
C6 C5 C4 . . 118.5(3) ?
C6 C5 H1A . . 120.7 ?
N1 C6 H6 . . 119.7 ?
N1 C2 C3 . . 117.5(2) ?
N7 C2 N1 . . 118.7(2) ?
N7 C2 C3 . . 123.8(2) ?
Cl1 Co Cl1 . 2_556 109.37(4) y
Cl2 Co Cl2 . 2_556 109.85(4) y
Cl2 Co Cl1 . . 115.98(3) y
Cl2 Co Cl1 2_556 . 103.08(2) ?
Cl2 Co Cl1 . 2_556 103.08(2) ?
Cl2 Co Cl1 2_556 2_556 115.98(3) ?

loop_
_geom_bond_atom_site_label_1
_geom_bond_atom_site_label_2
_geom_bond_site_symmetry_2
_geom_bond_distance
_geom_bond_publ_flag
C3 C4 . 1.361(4) ?
C3 C2 . 1.405(4) ?
C3 H3 . 0.93 ?
C4 H2 . 0.93 ?
C5 C4 . 1.411(4) ?
C5 H1A . 0.93 ?
C6 C5 . 1.350(4) ?
C6 N1 . 1.364(4) ?
C6 H6 . 0.93 ?
N1 C2 . 1.360(3) ?
N1 H1 . 0.86 ?
N7 C2 . 1.333(3) ?
N7 H2A . 0.86 ?
N7 H2B . 0.86 ?
Co Cl2 . 2.2724(7) y
Co Cl2 2_556 2.2724(7) ?
Co Cl1 . 2.2755(7) y
Co Cl1 2_556 2.2755(7) ?

loop_
_geom_hbond_atom_site_label_D
_geom_hbond_atom_site_label_H
_geom_hbond_atom_site_label_A
_geom_hbond_site_symmetry_A
_geom_hbond_distance_DH
_geom_hbond_distance_HA
_geom_hbond_distance_DA
_geom_hbond_angle_DHA
_geom_hbond_publ_flag
N7 H2A Cl2 7_556 0.86 2.42 3.258(2) 164.9 y
N7 H2B Cl1 6 0.86 2.44 3.286(2) 169.4 y
N1 H1 Cl1 8 0.86 2.58 3.275(2) 138.5 y
